data_1527056
loop_
_publ_author_name
'le Fur, E.'
'de Villars, B.'
'Tortelier, J.'
'Pivan, J.Y.'

_publ_section_title
;
 Crystal structures of the microporous compounds M6 (V2 O3)2 (V O)2 (P
 O4)4 (Hy P2-x Vx O7) with M= K(+) ,Tl(+)
;
_journal_name_full 'International Journal of Inorganic Materials'
_journal_page_first 341
_journal_page_last 345
_journal_volume 3
_journal_year 2001
_chemical_formula_sum 'H O31 P5 Tl6 V7'
_chemical_name_systematic 'Tl6 (V2 O3)2 (V O)2 ((P O4)4 (H P V O7))'
_space_group_IT_number 31
_symmetry_space_group_name_Hall 'P 2ac -2'
_symmetry_space_group_name_H-M 'P m n 21'
_cell_angle_alpha 90
_cell_angle_beta 90
_cell_angle_gamma 90
_cell_formula_units_Z 2
_cell_length_a 13.5472
_cell_length_b 7.1765
_cell_length_c 14.3812
_cell_volume 1398.162
_citation_journal_id_ASTM IJIMCR
_cod_data_source_file leFur_IJIMCR_2001_1474.cif
_cod_data_source_block H1O31P5Tl6V7
_cod_original_cell_volume 1398.161
_cod_original_formula_sum 'H1 O31 P5 Tl6 V7'
_cod_database_code 1527056

loop_
_symmetry_equiv_pos_as_xyz
x,y,z
-x+1/2,-y,z+1/2
-x,y,z
x+1/2,-y,z+1/2

loop_
_atom_site_label
_atom_site_type_symbol
_atom_site_fract_x
_atom_site_fract_y
_atom_site_fract_z
_atom_site_occupancy
_atom_site_U_iso_or_equiv
Tl1 Tl+1 0 0.6214 0.0544 1 0.0
P4 P+5 0 0.886 0.299 0.74 0.0
O18 O-2 0 0.028 0.096 1 0.0
O1 O-2 0.0967 0.984 0.264 1 0.0
V3 V+4 0 0.0014 0.8223 1 0.0
O16 O-2 0.403 0.53 0.862 1 0.0
V4 V+4 0.1292 0.0966 0.142 1 0.0
O20 O-2 0 0.693 0.245 0.74 0.0
V5 V+5 0.5 0.529 0.802 0.74 0.0
Tl2 Tl+1 0 0.1085 0.5632 1 0.0
V6 V+5 0 0.967 0.324 0.26 0.0
O7 O-2 0 0.792 0.859 1 0.0
P3 P+5 0.5 0.627 0.823 0.26 0.0
O13 O-2 0.8983 0.608 0.718 1 0.0
P2 P+5 0.3512 0.2124 0.1819 1 0.0
O5 O-2 0.2399 0.221 0.2048 1 0.0
O19 O-2 0.5 0.826 0.881 0.26 0.0
O10 O-2 0.3673 0.2 0.074 1 0.0
O14 O-2 0.312 0.571 0.0322 1 0.0
Tl4 Tl+1 0.26596 0.8619 0.90057 1 0.0
O4 O-2 0.1304 0.299 0.046 1 0.0
O12 O-2 0.2582 0.272 0.918 1 0.0
O6 O-2 0 0.285 0.756 1 0.0
O15 O-2 0 0.833 0.406 1 0.0
Tl3 Tl+1 0.24093 0.645 0.22356 1 0.0
O9 O-2 0.1021 0.107 0.901 1 0.0
V2 V+4 0.3697 0.4058 0.9842 1 0.0
O11 O-2 0.8956 0.961 0.723 1 0.0
O8 O-2 0.5 0.472 0.026 1 0.0
V1 V+4 0 0.4998 0.8018 1 0.0
O3 O-2 0.19 0.929 0.092 1 0.0
P1 P+5 0.1488 0.2857 0.9425 1 0.0
O2 O-2 0.1051 0.464 0.894 1 0.0
O17 O-2 0 0.334 0.219 1 0.0
